data_7048628
loop_
_publ_author_name
'Panda, Tarun Kanti Kanti'
'Das, Suman'
'Bhattacharjee, Jayeeta'

_publ_section_title
;
 Guanylation/Cyclisation of Amino Acid Esters using Imidazolin-2-iminato
 Titanium Initiator
;
_journal_name_full 'Dalton Transactions'
_journal_paper_doi 10.1039/C8DT04630A
_journal_year 2019
_chemical_formula_moiety 'C60 H70 N10 S2 Ti'
_chemical_formula_sum 'C60 H70 N10 S2 Ti'
_chemical_formula_weight 1043.25
_space_group_crystal_system triclinic
_space_group_IT_number 2
_space_group_name_Hall '-P 1'
_space_group_name_H-M_alt 'P -1'
_symmetry_space_group_name_Hall '-P 1'
_symmetry_space_group_name_H-M 'P -1'
_atom_sites_solution_hydrogens geom
_audit_creation_method SHELXL-2016/6
_audit_update_record
;
2018-12-31 deposited with the CCDC.
2019-01-15 downloaded from the CCDC.
;
_cell_angle_alpha 92.364(4)
_cell_angle_beta 97.250(3)
_cell_angle_gamma 118.055(5)
_cell_formula_units_Z 2
_cell_length_a 11.9485(5)
_cell_length_b 12.6031(6)
_cell_length_c 21.2454(8)
_cell_measurement_reflns_used 9522
_cell_measurement_temperature 150(2)
_cell_measurement_theta_max 71.4745
_cell_measurement_theta_min 3.9983
_cell_volume 2782.2(2)
_computing_cell_refinement
'CrysAlisPro, Agilent Technologies,Version 1.171.35.19 (release 27-10-2011CrysAlis171 .NET)(compiled Oct 27'
_computing_data_collection
'CrysAlisPro, Agilent Technologies,Version 1.171.35.19 (release 27-10-2011CrysAlis171 .NET)(compiled Oct 27'
_computing_data_reduction
'CrysAlisPro, Agilent Technologies,Version 1.171.35.19 (release 27-10-2011CrysAlis171 .NET)(compiled Oct 27'
_computing_molecular_graphics 'ORTEP III & Olex 2.1'
_computing_publication_material WinGX
_computing_structure_refinement 'SHELXL-2016/6 (Sheldrick, 2016)'
_computing_structure_solution 'SHELXL-2016/6 (Sheldrick, 2016)'
_diffrn_ambient_temperature 150(2)
_diffrn_measured_fraction_theta_full 0.999
_diffrn_measured_fraction_theta_max 0.977
_diffrn_measurement_device_type 'SuperNova, Dual, Cu at zero, Eos'
_diffrn_radiation_type CuK\a
_diffrn_radiation_wavelength 1.54184
_diffrn_reflns_av_R_equivalents 0.0308
_diffrn_reflns_av_unetI/netI 0.0460
_diffrn_reflns_Laue_measured_fraction_full 0.999
_diffrn_reflns_Laue_measured_fraction_max 0.977
_diffrn_reflns_limit_h_max 14
_diffrn_reflns_limit_h_min -14
_diffrn_reflns_limit_k_max 14
_diffrn_reflns_limit_k_min -15
_diffrn_reflns_limit_l_max 26
_diffrn_reflns_limit_l_min -21
_diffrn_reflns_number 18429
_diffrn_reflns_point_group_measured_fraction_full 0.999
_diffrn_reflns_point_group_measured_fraction_max 0.977
_diffrn_reflns_theta_full 67.684
_diffrn_reflns_theta_max 71.631
_diffrn_reflns_theta_min 4.001
_diffrn_source 'SuperNova (Cu) X-ray Source'
_exptl_absorpt_coefficient_mu 2.373
_exptl_absorpt_correction_T_max 1.00000
_exptl_absorpt_correction_T_min 0.77592
_exptl_absorpt_correction_type multi-scan
_exptl_absorpt_process_details
'CrysAlisPro, Agilent Technologies, Version 1.171.35.19 (release 27-10-2011 CrysAlis171 .NET)(compiled Oct 27 2011,15:02:11). Empirical absorption correction using spherical harmonics,implemented in SCALE3 ABSPACK scaling algorithm.'
_exptl_crystal_colour yellow
_exptl_crystal_density_diffrn 1.245
_exptl_crystal_description block
_exptl_crystal_F_000 1108
_exptl_crystal_size_max 0.26
_exptl_crystal_size_mid 0.22
_exptl_crystal_size_min 0.18
_refine_diff_density_max 0.275
_refine_diff_density_min -0.605
_refine_diff_density_rms 0.060
_refine_ls_extinction_method none
_refine_ls_goodness_of_fit_ref 1.033
_refine_ls_hydrogen_treatment constr
_refine_ls_matrix_type full
_refine_ls_number_parameters 674
_refine_ls_number_reflns 10617
_refine_ls_number_restraints 0
_refine_ls_restrained_S_all 1.033
_refine_ls_R_factor_all 0.0526
_refine_ls_R_factor_gt 0.0460
_refine_ls_shift/su_max 0.013
_refine_ls_shift/su_mean 0.000
_refine_ls_structure_factor_coef Fsqd
_refine_ls_weighting_details 'w=1/[\s^2^(Fo^2^)+(0.0717P)^2^+0.5039P] where P=(Fo^2^+2Fc^2^)/3'
_refine_ls_weighting_scheme calc
_refine_ls_wR_factor_gt 0.1228
_refine_ls_wR_factor_ref 0.1294
_reflns_Friedel_coverage 0.000
_reflns_number_gt 9146
_reflns_number_total 10617
_reflns_threshold_expression 'I > 2\s(I)'
_cod_data_source_file c8dt04630a2.cif
_cod_data_source_block 7
_cod_database_code 7048628
_shelx_shelxl_version_number 2016/6
_shelx_space_group_comment
;
The symmetry employed for this shelxl refinement is uniquely defined
by the following loop, which should always be used as a source of
symmetry information in preference to the above space-group names.
They are only intended as comments.
;

loop_
_space_group_symop_operation_xyz
'x, y, z'
'-x, -y, -z'

loop_
_atom_site_label
_atom_site_type_symbol
_atom_site_fract_x
_atom_site_fract_y
_atom_site_fract_z
_atom_site_U_iso_or_equiv
_atom_site_adp_type
_atom_site_occupancy
_atom_site_site_symmetry_order
_atom_site_calc_flag
_atom_site_refinement_flags_posn
_atom_site_refinement_flags_adp
Ti1 Ti 0.32820(3) 0.75383(3) 0.24420(2) 0.02188(9) Uani 1 1 d . .
S1 S 0.43664(5) 0.83118(5) 0.35686(2) 0.03387(13) Uani 1 1 d . .
S2 S 0.15731(4) 0.70645(4) 0.14909(2) 0.02751(11) Uani 1 1 d . .
N1 N 0.47957(15) 0.85518(14) 0.21541(8) 0.0264(3) Uani 1 1 d . .
N2 N 0.59551(17) 1.01672(16) 0.15401(9) 0.0341(4) Uani 1 1 d . .
N3 N 0.71018(16) 0.97658(17) 0.22848(9) 0.0370(4) Uani 1 1 d . .
N4 N 0.31195(15) 0.60161(14) 0.23268(7) 0.0254(3) Uani 1 1 d . .
N5 N 0.25626(19) 0.41957(15) 0.16608(8) 0.0336(4) Uani 1 1 d . .
N6 N 0.28414(18) 0.41427(15) 0.26956(8) 0.0311(4) Uani 1 1 d . .
N7 N 0.19425(16) 0.70250(15) 0.31929(8) 0.0294(3) Uani 1 1 d . .
N8 N 0.2540(2) 0.78273(19) 0.42967(9) 0.0429(5) Uani 1 1 d . .
N9 N 0.25235(15) 0.88728(14) 0.23527(8) 0.0265(3) Uani 1 1 d . .
N10 N 0.08785(17) 0.88110(15) 0.15558(8) 0.0324(4) Uani 1 1 d . .
C1 C 0.58283(19) 0.93989(18) 0.20157(9) 0.0279(4) Uani 1 1 d . .
C2 C 0.7247(2) 1.0949(2) 0.15296(12) 0.0450(6) Uani 1 1 d . .
H2 H 0.756574 1.153794 0.125407 0.054 Uiso 1 1 calc R U
C3 C 0.7948(2) 1.0711(2) 0.19804(12) 0.0476(6) Uani 1 1 d . .
H3 H 0.884054 1.110341 0.207618 0.057 Uiso 1 1 calc R U
C4 C 0.28627(19) 0.49132(17) 0.22360(9) 0.0262(4) Uani 1 1 d . .
C5 C 0.2393(3) 0.3052(2) 0.17718(11) 0.0474(6) Uani 1 1 d . .
H5 H 0.218966 0.241940 0.146121 0.057 Uiso 1 1 calc R U
C6 C 0.2574(3) 0.3025(2) 0.24040(11) 0.0457(6) Uani 1 1 d . .
H6 H 0.252773 0.237304 0.261103 0.055 Uiso 1 1 calc R U
C7 C 0.2795(2) 0.76436(19) 0.37052(10) 0.0323(4) Uani 1 1 d . .
C8 C 0.1397(3) 0.7913(3) 0.43828(13) 0.0508(6) Uani 1 1 d . .
H8A H 0.088199 0.778807 0.397382 0.076 Uiso 1 1 calc R U
H8B H 0.164573 0.870047 0.459033 0.076 Uiso 1 1 calc R U
H8C H 0.090933 0.730660 0.464121 0.076 Uiso 1 1 calc R U
C9 C 0.3571(3) 0.8372(3) 0.48423(13) 0.0629(8) Uani 1 1 d . .
H9A H 0.424449 0.818781 0.477717 0.094 Uiso 1 1 calc R U
H9B H 0.324429 0.805421 0.522178 0.094 Uiso 1 1 calc R U
H9C H 0.390547 0.923350 0.488861 0.094 Uiso 1 1 calc R U
C10 C 0.16557(19) 0.83824(17) 0.18303(9) 0.0271(4) Uani 1 1 d . .
C11 C -0.0092(2) 0.8119(2) 0.10005(11) 0.0414(5) Uani 1 1 d . .
H11A H 0.030445 0.825005 0.062481 0.062 Uiso 1 1 calc R U
H11B H -0.073428 0.837673 0.095575 0.062 Uiso 1 1 calc R U
H11C H -0.048731 0.727376 0.105441 0.062 Uiso 1 1 calc R U
C12 C 0.1236(2) 1.0091(2) 0.16436(11) 0.0400(5) Uani 1 1 d . .
H12A H 0.071865 1.020853 0.192037 0.060 Uiso 1 1 calc R U
H12B H 0.109908 1.035376 0.123710 0.060 Uiso 1 1 calc R U
H12C H 0.212729 1.055272 0.183109 0.060 Uiso 1 1 calc R U
C13 C 0.4937(2) 1.02812(19) 0.11693(10) 0.0321(4) Uani 1 1 d . .
C14 C 0.4103(2) 0.9378(2) 0.06798(10) 0.0348(5) Uani 1 1 d . .
C15 C 0.3197(2) 0.9583(3) 0.03036(12) 0.0480(6) Uani 1 1 d . .
H15 H 0.260806 0.898179 -0.001575 0.058 Uiso 1 1 calc R U
C16 C 0.3145(3) 1.0657(3) 0.03899(14) 0.0554(7) Uani 1 1 d . .
C17 C 0.3980(3) 1.1518(3) 0.08849(13) 0.0509(7) Uani 1 1 d . .
H17 H 0.394837 1.223760 0.094679 0.061 Uiso 1 1 calc R U
C18 C 0.4863(2) 1.1343(2) 0.12925(11) 0.0410(5) Uani 1 1 d . .
C19 C 0.5697(3) 1.2271(2) 0.18534(13) 0.0591(8) Uani 1 1 d . .
H19A H 0.575395 1.186808 0.222013 0.089 Uiso 1 1 calc R U
H19B H 0.532595 1.277930 0.194369 0.089 Uiso 1 1 calc R U
H19C H 0.654120 1.275699 0.175368 0.089 Uiso 1 1 calc R U
C20 C 0.2211(4) 1.0886(4) -0.00574(17) 0.0856(12) Uani 1 1 d . .
H20A H 0.174960 1.115395 0.018753 0.128 Uiso 1 1 calc R U
H20B H 0.161398 1.015133 -0.032491 0.128 Uiso 1 1 calc R U
H20C H 0.267597 1.149748 -0.031873 0.128 Uiso 1 1 calc R U
C21 C 0.4192(2) 0.8246(2) 0.05501(11) 0.0440(5) Uani 1 1 d . .
H21A H 0.506359 0.845356 0.051788 0.066 Uiso 1 1 calc R U
H21B H 0.364138 0.780188 0.015648 0.066 Uiso 1 1 calc R U
H21C H 0.392741 0.775733 0.089282 0.066 Uiso 1 1 calc R U
C22 C 0.75067(18) 0.9402(2) 0.28640(10) 0.0342(5) Uani 1 1 d . .
C23 C 0.78704(19) 0.8508(2) 0.28320(11) 0.0364(5) Uani 1 1 d . .
C24 C 0.8279(2) 0.8195(2) 0.34039(11) 0.0394(5) Uani 1 1 d . .
H24 H 0.853469 0.760356 0.339101 0.047 Uiso 1 1 calc R U
C25 C 0.8314(2) 0.8740(2) 0.39917(11) 0.0410(5) Uani 1 1 d . .
C26 C 0.7977(2) 0.9651(2) 0.40031(11) 0.0401(5) Uani 1 1 d . .
H26 H 0.802257 1.003809 0.439507 0.048 Uiso 1 1 calc R U
C27 C 0.75723(19) 1.0005(2) 0.34458(11) 0.0363(5) Uani 1 1 d . .
C28 C 0.7215(2) 1.0995(2) 0.34736(13) 0.0475(6) Uani 1 1 d . .
H28A H 0.629630 1.064619 0.342387 0.071 Uiso 1 1 calc R U
H28B H 0.752100 1.148708 0.313643 0.071 Uiso 1 1 calc R U
H28C H 0.759727 1.148492 0.387841 0.071 Uiso 1 1 calc R U
C29 C 0.7832(3) 0.7886(3) 0.22039(12) 0.0507(6) Uani 1 1 d . .
H29A H 0.714868 0.784779 0.189617 0.076 Uiso 1 1 calc R U
H29B H 0.768498 0.708063 0.225847 0.076 Uiso 1 1 calc R U
H29C H 0.863637 0.833217 0.205616 0.076 Uiso 1 1 calc R U
C30 C 0.8684(3) 0.8338(3) 0.46071(13) 0.0585(7) Uani 1 1 d . .
H30A H 0.888801 0.770380 0.451208 0.088 Uiso 1 1 calc R U
H30B H 0.797856 0.804378 0.484099 0.088 Uiso 1 1 calc R U
H30C H 0.941992 0.901067 0.485926 0.088 Uiso 1 1 calc R U
C31 C 0.2508(2) 0.45590(17) 0.10325(9) 0.0298(4) Uani 1 1 d . .
C32 C 0.3657(2) 0.5172(2) 0.07940(10) 0.0354(5) Uani 1 1 d . .
C33 C 0.3579(2) 0.5415(2) 0.01620(11) 0.0388(5) Uani 1 1 d . .
H33 H 0.433223 0.581269 -0.000866 0.047 Uiso 1 1 calc R U
C34 C 0.2415(2) 0.5083(2) -0.02188(10) 0.0364(5) Uani 1 1 d . .
C35 C 0.1293(2) 0.4501(2) 0.00410(11) 0.0372(5) Uani 1 1 d . .
H35 H 0.050720 0.429308 -0.020940 0.045 Uiso 1 1 calc R U
C36 C 0.1323(2) 0.42234(19) 0.06666(10) 0.0339(4) Uani 1 1 d . .
C37 C 0.0098(3) 0.3566(3) 0.09399(14) 0.0528(6) Uani 1 1 d . .
H37A H -0.000457 0.279718 0.104844 0.079 Uiso 1 1 calc R U
H37B H -0.062142 0.344268 0.062888 0.079 Uiso 1 1 calc R U
H37C H 0.014015 0.404099 0.131626 0.079 Uiso 1 1 calc R U
C38 C 0.4921(3) 0.5586(3) 0.12186(13) 0.0574(7) Uani 1 1 d . .
H38A H 0.560736 0.598845 0.097988 0.086 Uiso 1 1 calc R U
H38B H 0.495879 0.489838 0.137667 0.086 Uiso 1 1 calc R U
H38C H 0.500804 0.613496 0.157122 0.086 Uiso 1 1 calc R U
C39 C 0.2367(3) 0.5373(3) -0.09042(12) 0.0528(6) Uani 1 1 d . .
H39A H 0.276174 0.623486 -0.090894 0.079 Uiso 1 1 calc R U
H39B H 0.148773 0.500881 -0.111184 0.079 Uiso 1 1 calc R U
H39C H 0.282121 0.506073 -0.112557 0.079 Uiso 1 1 calc R U
C40 C 0.29909(19) 0.44418(17) 0.33671(9) 0.0275(4) Uani 1 1 d . .
C41 C 0.1932(2) 0.38240(19) 0.36756(10) 0.0320(4) Uani 1 1 d . .
C42 C 0.2096(2) 0.4123(2) 0.43280(11) 0.0377(5) Uani 1 1 d . .
H42 H 0.141028 0.370451 0.454277 0.045 Uiso 1 1 calc R U
C43 C 0.3241(3) 0.5022(2) 0.46704(11) 0.0422(5) Uani 1 1 d . .
C44 C 0.4269(2) 0.5600(2) 0.43486(11) 0.0421(5) Uani 1 1 d . .
H44 H 0.504871 0.619829 0.457540 0.051 Uiso 1 1 calc R U
C45 C 0.4174(2) 0.5317(2) 0.36967(11) 0.0341(4) Uani 1 1 d . .
C46 C 0.5312(2) 0.5924(3) 0.33660(13) 0.0513(7) Uani 1 1 d . .
H46A H 0.540145 0.532380 0.311664 0.077 Uiso 1 1 calc R U
H46B H 0.607386 0.637830 0.367810 0.077 Uiso 1 1 calc R U
H46C H 0.519291 0.646086 0.309086 0.077 Uiso 1 1 calc R U
C47 C 0.0650(2) 0.2890(2) 0.33152(13) 0.0474(6) Uani 1 1 d . .
H47A H 0.002905 0.262401 0.359900 0.071 Uiso 1 1 calc R U
H47B H 0.072097 0.221242 0.314248 0.071 Uiso 1 1 calc R U
H47C H 0.037886 0.323604 0.297343 0.071 Uiso 1 1 calc R U
C48 C 0.3360(3) 0.5383(3) 0.53741(12) 0.0630(8) Uani 1 1 d . .
H48A H 0.423630 0.569603 0.557703 0.095 Uiso 1 1 calc R U
H48B H 0.281568 0.468746 0.556802 0.095 Uiso 1 1 calc R U
H48C H 0.310255 0.599320 0.542346 0.095 Uiso 1 1 calc R U
C49 C 0.0653(2) 0.61692(18) 0.32163(10) 0.0304(4) Uani 1 1 d . .
C50 C 0.0324(2) 0.5416(2) 0.37032(13) 0.0419(5) Uani 1 1 d . .
H50 H 0.095977 0.549339 0.403190 0.050 Uiso 1 1 calc R U
C51 C -0.0947(3) 0.4554(2) 0.36983(14) 0.0500(6) Uani 1 1 d . .
H51 H -0.115260 0.405811 0.402437 0.060 Uiso 1 1 calc R U
C52 C -0.1905(2) 0.4422(2) 0.32196(13) 0.0464(6) Uani 1 1 d . .
H52 H -0.275607 0.385289 0.322362 0.056 Uiso 1 1 calc R U
C53 C -0.1585(2) 0.5147(2) 0.27339(12) 0.0469(6) Uani 1 1 d . .
H53 H -0.222604 0.505935 0.240571 0.056 Uiso 1 1 calc R U
C54 C -0.0318(2) 0.6006(2) 0.27265(11) 0.0415(5) Uani 1 1 d . .
H54 H -0.011959 0.647662 0.238996 0.050 Uiso 1 1 calc R U
C55 C 0.25931(19) 0.97405(17) 0.28202(9) 0.0278(4) Uani 1 1 d . .
C56 C 0.3810(2) 1.06714(19) 0.30950(11) 0.0361(5) Uani 1 1 d . .
H56 H 0.453533 1.073190 0.294673 0.043 Uiso 1 1 calc R U
C57 C 0.3947(2) 1.1500(2) 0.35831(12) 0.0448(6) Uani 1 1 d . .
H57 H 0.476326 1.211478 0.375918 0.054 Uiso 1 1 calc R U
C58 C 0.2881(3) 1.1429(2) 0.38149(11) 0.0443(6) Uani 1 1 d . .
H58 H 0.297538 1.199814 0.413888 0.053 Uiso 1 1 calc R U
C59 C 0.1676(2) 1.0496(2) 0.35557(11) 0.0407(5) Uani 1 1 d . .
H59 H 0.095598 1.042941 0.371258 0.049 Uiso 1 1 calc R U
C60 C 0.1528(2) 0.96531(18) 0.30617(10) 0.0326(4) Uani 1 1 d . .
H60 H 0.071165 0.902929 0.289282 0.039 Uiso 1 1 calc R U

loop_
_atom_site_aniso_label
_atom_site_aniso_U_11
_atom_site_aniso_U_22
_atom_site_aniso_U_33
_atom_site_aniso_U_23
_atom_site_aniso_U_13
_atom_site_aniso_U_12
Ti1 0.02202(17) 0.01959(17) 0.02306(17) 0.00384(12) 0.00476(12) 0.00884(14)
S1 0.0312(3) 0.0335(3) 0.0282(2) 0.00219(19) 0.00268(19) 0.0091(2)
S2 0.0296(2) 0.0255(2) 0.0273(2) 0.00083(17) 0.00139(18) 0.0140(2)
N1 0.0252(8) 0.0260(8) 0.0251(8) 0.0058(6) 0.0038(6) 0.0097(7)
N2 0.0264(9) 0.0334(9) 0.0325(9) 0.0134(7) 0.0039(7) 0.0058(7)
N3 0.0222(8) 0.0433(10) 0.0335(9) 0.0122(8) 0.0034(7) 0.0056(8)
N4 0.0266(8) 0.0253(8) 0.0242(8) 0.0055(6) 0.0042(6) 0.0122(7)
N5 0.0541(11) 0.0254(8) 0.0258(8) 0.0050(7) 0.0088(8) 0.0221(8)
N6 0.0463(10) 0.0268(8) 0.0268(8) 0.0089(7) 0.0089(7) 0.0217(8)
N7 0.0303(9) 0.0277(8) 0.0289(8) 0.0037(7) 0.0087(7) 0.0119(7)
N8 0.0470(11) 0.0521(12) 0.0297(9) -0.0011(8) 0.0094(8) 0.0236(10)
N9 0.0268(8) 0.0251(8) 0.0277(8) 0.0020(6) 0.0042(6) 0.0127(7)
N10 0.0378(10) 0.0296(9) 0.0324(9) 0.0030(7) -0.0011(7) 0.0199(8)
C1 0.0253(9) 0.0285(9) 0.0249(9) 0.0058(7) 0.0045(7) 0.0084(8)
C2 0.0306(11) 0.0448(13) 0.0404(12) 0.0191(10) 0.0068(9) 0.0012(10)
C3 0.0241(11) 0.0543(15) 0.0431(13) 0.0191(11) 0.0065(9) 0.0004(10)
C4 0.0316(10) 0.0261(9) 0.0249(9) 0.0071(7) 0.0070(7) 0.0161(8)
C5 0.0872(19) 0.0301(11) 0.0357(12) 0.0064(9) 0.0148(12) 0.0356(13)
C6 0.0821(18) 0.0321(11) 0.0370(12) 0.0106(9) 0.0146(12) 0.0372(13)
C7 0.0364(11) 0.0302(10) 0.0311(10) 0.0053(8) 0.0086(8) 0.0156(9)
C8 0.0651(17) 0.0573(15) 0.0417(13) 0.0002(11) 0.0197(12) 0.0367(14)
C9 0.0631(18) 0.081(2) 0.0342(13) -0.0102(13) 0.0032(12) 0.0285(16)
C10 0.0279(9) 0.0244(9) 0.0293(10) 0.0055(7) 0.0061(7) 0.0123(8)
C11 0.0471(13) 0.0472(13) 0.0352(11) -0.0004(10) -0.0063(10) 0.0305(11)
C12 0.0553(14) 0.0348(11) 0.0397(12) 0.0101(9) 0.0081(10) 0.0291(11)
C13 0.0306(10) 0.0332(10) 0.0285(10) 0.0120(8) 0.0064(8) 0.0111(9)
C14 0.0319(11) 0.0389(11) 0.0287(10) 0.0098(8) 0.0073(8) 0.0122(9)
C15 0.0371(12) 0.0675(17) 0.0331(12) 0.0133(11) 0.0035(9) 0.0200(12)
C16 0.0530(15) 0.085(2) 0.0493(15) 0.0369(15) 0.0201(13) 0.0456(16)
C17 0.0664(17) 0.0591(16) 0.0494(15) 0.0280(13) 0.0280(13) 0.0420(15)
C18 0.0496(14) 0.0357(12) 0.0380(12) 0.0155(9) 0.0191(10) 0.0170(11)
C19 0.081(2) 0.0344(13) 0.0478(15) 0.0068(11) 0.0221(14) 0.0136(13)
C20 0.081(2) 0.149(4) 0.065(2) 0.050(2) 0.0179(18) 0.083(3)
C21 0.0468(13) 0.0417(13) 0.0354(12) 0.0007(10) 0.0090(10) 0.0144(11)
C22 0.0179(9) 0.0412(12) 0.0326(11) 0.0093(9) 0.0032(7) 0.0051(8)
C23 0.0227(10) 0.0413(12) 0.0350(11) 0.0048(9) 0.0045(8) 0.0072(9)
C24 0.0273(10) 0.0441(12) 0.0438(13) 0.0090(10) 0.0056(9) 0.0144(10)
C25 0.0257(10) 0.0515(14) 0.0363(12) 0.0123(10) 0.0029(8) 0.0107(10)
C26 0.0290(11) 0.0511(14) 0.0311(11) 0.0038(9) 0.0046(8) 0.0119(10)
C27 0.0208(9) 0.0402(12) 0.0383(11) 0.0062(9) 0.0048(8) 0.0068(9)
C28 0.0366(12) 0.0450(14) 0.0568(15) 0.0069(11) 0.0089(11) 0.0158(11)
C29 0.0439(14) 0.0588(16) 0.0421(14) -0.0040(11) 0.0015(11) 0.0209(12)
C30 0.0534(16) 0.081(2) 0.0427(14) 0.0220(14) 0.0031(12) 0.0331(15)
C31 0.0435(12) 0.0246(9) 0.0238(9) 0.0042(7) 0.0061(8) 0.0182(9)
C32 0.0378(11) 0.0344(11) 0.0317(11) 0.0031(8) 0.0051(9) 0.0157(9)
C33 0.0397(12) 0.0390(12) 0.0332(11) 0.0055(9) 0.0116(9) 0.0138(10)
C34 0.0467(13) 0.0347(11) 0.0269(10) 0.0052(8) 0.0075(9) 0.0184(10)
C35 0.0399(12) 0.0368(11) 0.0328(11) 0.0011(9) 0.0015(9) 0.0182(10)
C36 0.0377(11) 0.0296(10) 0.0343(11) 0.0054(8) 0.0098(9) 0.0149(9)
C37 0.0438(14) 0.0575(16) 0.0569(16) 0.0184(13) 0.0193(12) 0.0206(13)
C38 0.0411(14) 0.079(2) 0.0439(14) 0.0073(13) 0.0043(11) 0.0221(14)
C39 0.0658(17) 0.0631(17) 0.0307(12) 0.0141(11) 0.0107(11) 0.0306(14)
C40 0.0326(10) 0.0283(9) 0.0261(9) 0.0087(7) 0.0068(8) 0.0173(8)
C41 0.0318(10) 0.0328(10) 0.0341(11) 0.0112(8) 0.0087(8) 0.0163(9)
C42 0.0411(12) 0.0473(13) 0.0358(11) 0.0172(10) 0.0157(9) 0.0269(11)
C43 0.0569(14) 0.0503(13) 0.0311(11) 0.0074(10) 0.0055(10) 0.0355(12)
C44 0.0400(12) 0.0436(13) 0.0359(12) 0.0044(9) -0.0056(9) 0.0173(11)
C45 0.0287(10) 0.0367(11) 0.0359(11) 0.0118(9) 0.0041(8) 0.0147(9)
C46 0.0297(12) 0.0665(17) 0.0548(15) 0.0272(13) 0.0101(11) 0.0183(12)
C47 0.0338(12) 0.0402(13) 0.0577(16) 0.0092(11) 0.0064(11) 0.0093(10)
C48 0.091(2) 0.084(2) 0.0306(13) 0.0026(13) 0.0050(13) 0.057(2)
C49 0.0310(10) 0.0248(9) 0.0361(11) 0.0036(8) 0.0131(8) 0.0122(8)
C50 0.0364(12) 0.0395(12) 0.0543(14) 0.0184(11) 0.0141(10) 0.0195(10)
C51 0.0444(14) 0.0434(13) 0.0639(17) 0.0249(12) 0.0241(12) 0.0175(12)
C52 0.0311(12) 0.0386(12) 0.0571(15) 0.0045(11) 0.0162(10) 0.0046(10)
C53 0.0328(12) 0.0485(14) 0.0408(13) 0.0008(10) 0.0052(10) 0.0049(11)
C54 0.0381(12) 0.0428(12) 0.0311(11) 0.0040(9) 0.0070(9) 0.0091(10)
C55 0.0318(10) 0.0219(9) 0.0300(10) 0.0047(7) 0.0054(8) 0.0130(8)
C56 0.0300(11) 0.0310(11) 0.0446(12) -0.0013(9) 0.0048(9) 0.0132(9)
C57 0.0444(13) 0.0332(12) 0.0465(13) -0.0071(10) -0.0027(10) 0.0138(10)
C58 0.0641(16) 0.0366(12) 0.0346(12) -0.0031(9) 0.0061(11) 0.0271(12)
C59 0.0523(14) 0.0400(12) 0.0401(12) 0.0090(10) 0.0198(10) 0.0274(11)
C60 0.0338(11) 0.0273(10) 0.0371(11) 0.0055(8) 0.0100(8) 0.0139(9)

loop_
_atom_type_symbol
_atom_type_description
_atom_type_scat_dispersion_real
_atom_type_scat_dispersion_imag
_atom_type_scat_source
Ti Ti 0.2191 1.8069 'International Tables Vol C Tables 4.2.6.8 and 6.1.1.4'
S S 0.3331 0.5567 'International Tables Vol C Tables 4.2.6.8 and 6.1.1.4'
O O 0.0492 0.0322 'International Tables Vol C Tables 4.2.6.8 and 6.1.1.4'
N N 0.0311 0.0180 'International Tables Vol C Tables 4.2.6.8 and 6.1.1.4'
C C 0.0181 0.0091 'International Tables Vol C Tables 4.2.6.8 and 6.1.1.4'
H H 0.0000 0.0000 'International Tables Vol C Tables 4.2.6.8 and 6.1.1.4'

loop_
_geom_angle_atom_site_label_1
_geom_angle_atom_site_label_2
_geom_angle_atom_site_label_3
_geom_angle
N4 Ti1 N1 105.26(7)
N4 Ti1 N9 153.01(7)
N1 Ti1 N9 93.21(7)
N4 Ti1 N7 93.16(6)
N1 Ti1 N7 152.16(7)
N9 Ti1 N7 78.01(6)
N4 Ti1 S1 104.59(5)
N1 Ti1 S1 90.38(5)
N9 Ti1 S1 94.61(4)
N7 Ti1 S1 64.48(5)
N4 Ti1 S2 91.72(5)
N1 Ti1 S2 103.50(5)
N9 Ti1 S2 64.49(4)
N7 Ti1 S2 96.48(5)
S1 Ti1 S2 155.12(2)
C7 S1 Ti1 82.07(7)
C10 S2 Ti1 81.30(7)
C1 N1 Ti1 169.74(15)
C2 N2 C1 110.32(18)
C2 N2 C13 122.71(18)
C1 N2 C13 126.43(17)
C1 N3 C3 110.42(18)
C1 N3 C22 125.54(17)
C3 N3 C22 123.09(18)
C4 N4 Ti1 173.18(15)
C4 N5 C5 110.36(17)
C4 N5 C31 126.79(16)
C5 N5 C31 122.72(17)
C6 N6 C4 110.43(17)
C6 N6 C40 124.89(17)
C4 N6 C40 124.56(16)
C7 N7 C49 123.31(18)
C7 N7 Ti1 99.34(13)
C49 N7 Ti1 136.42(13)
C7 N8 C8 122.0(2)
C7 N8 C9 120.5(2)
C8 N8 C9 113.9(2)
C10 N9 C55 125.84(17)
C10 N9 Ti1 101.38(12)
C55 N9 Ti1 129.56(13)
C10 N10 C11 119.96(17)
C10 N10 C12 121.89(18)
C11 N10 C12 114.85(18)
N1 C1 N3 128.87(18)
N1 C1 N2 127.95(18)
N3 C1 N2 103.16(16)
C3 C2 N2 108.36(19)
C3 C2 H2 125.8
N2 C2 H2 125.8
C2 C3 N3 107.7(2)
C2 C3 H3 126.1
N3 C3 H3 126.1
N4 C4 N5 128.53(17)
N4 C4 N6 127.99(18)
N5 C4 N6 103.46(16)
C6 C5 N5 107.96(19)
C6 C5 H5 126.0
N5 C5 H5 126.0
C5 C6 N6 107.76(19)
C5 C6 H6 126.1
N6 C6 H6 126.1
N7 C7 N8 126.5(2)
N7 C7 S1 113.63(15)
N8 C7 S1 119.86(17)
N8 C8 H8A 109.5
N8 C8 H8B 109.5
H8A C8 H8B 109.5
N8 C8 H8C 109.5
H8A C8 H8C 109.5
H8B C8 H8C 109.5
N8 C9 H9A 109.5
N8 C9 H9B 109.5
H9A C9 H9B 109.5
N8 C9 H9C 109.5
H9A C9 H9C 109.5
H9B C9 H9C 109.5
N9 C10 N10 126.69(18)
N9 C10 S2 112.81(14)
N10 C10 S2 120.50(15)
N10 C11 H11A 109.5
N10 C11 H11B 109.5
H11A C11 H11B 109.5
N10 C11 H11C 109.5
H11A C11 H11C 109.5
H11B C11 H11C 109.5
N10 C12 H12A 109.5
N10 C12 H12B 109.5
H12A C12 H12B 109.5
N10 C12 H12C 109.5
H12A C12 H12C 109.5
H12B C12 H12C 109.5
C14 C13 C18 122.1(2)
C14 C13 N2 119.9(2)
C18 C13 N2 117.9(2)
C15 C14 C13 117.3(2)
C15 C14 C21 121.0(2)
C13 C14 C21 121.7(2)
C16 C15 C14 122.1(3)
C16 C15 H15 119.0
C14 C15 H15 119.0
C17 C16 C15 118.5(2)
C17 C16 C20 120.8(3)
C15 C16 C20 120.7(3)
C16 C17 C18 122.0(2)
C16 C17 H17 119.0
C18 C17 H17 119.0
C17 C18 C13 117.9(2)
C17 C18 C19 120.2(2)
C13 C18 C19 121.9(2)
C18 C19 H19A 109.5
C18 C19 H19B 109.5
H19A C19 H19B 109.5
C18 C19 H19C 109.5
H19A C19 H19C 109.5
H19B C19 H19C 109.5
C16 C20 H20A 109.5
C16 C20 H20B 109.5
H20A C20 H20B 109.5
C16 C20 H20C 109.5
H20A C20 H20C 109.5
H20B C20 H20C 109.5
C14 C21 H21A 109.5
C14 C21 H21B 109.5
H21A C21 H21B 109.5
C14 C21 H21C 109.5
H21A C21 H21C 109.5
H21B C21 H21C 109.5
C23 C22 C27 122.0(2)
C23 C22 N3 119.6(2)
C27 C22 N3 118.3(2)
C22 C23 C24 117.9(2)
C22 C23 C29 121.7(2)
C24 C23 C29 120.3(2)
C25 C24 C23 121.9(2)
C25 C24 H24 119.1
C23 C24 H24 119.1
C26 C25 C24 118.4(2)
C26 C25 C30 120.4(2)
C24 C25 C30 121.1(2)
C25 C26 C27 122.0(2)
C25 C26 H26 119.0
C27 C26 H26 119.0
C26 C27 C22 117.7(2)
C26 C27 C28 120.8(2)
C22 C27 C28 121.5(2)
C27 C28 H28A 109.5
C27 C28 H28B 109.5
H28A C28 H28B 109.5
C27 C28 H28C 109.5
H28A C28 H28C 109.5
H28B C28 H28C 109.5
C23 C29 H29A 109.5
C23 C29 H29B 109.5
H29A C29 H29B 109.5
C23 C29 H29C 109.5
H29A C29 H29C 109.5
H29B C29 H29C 109.5
C25 C30 H30A 109.5
C25 C30 H30B 109.5
H30A C30 H30B 109.5
C25 C30 H30C 109.5
H30A C30 H30C 109.5
H30B C30 H30C 109.5
C36 C31 C32 122.14(19)
C36 C31 N5 119.42(19)
C32 C31 N5 118.29(19)
C33 C32 C31 117.7(2)
C33 C32 C38 121.9(2)
C31 C32 C38 120.4(2)
C34 C33 C32 121.8(2)
C34 C33 H33 119.1
C32 C33 H33 119.1
C33 C34 C35 118.9(2)
C33 C34 C39 120.3(2)
C35 C34 C39 120.8(2)
C36 C35 C34 121.4(2)
C36 C35 H35 119.3
C34 C35 H35 119.3
C31 C36 C35 118.2(2)
C31 C36 C37 120.8(2)
C35 C36 C37 121.0(2)
C36 C37 H37A 109.5
C36 C37 H37B 109.5
H37A C37 H37B 109.5
C36 C37 H37C 109.5
H37A C37 H37C 109.5
H37B C37 H37C 109.5
C32 C38 H38A 109.5
C32 C38 H38B 109.5
H38A C38 H38B 109.5
C32 C38 H38C 109.5
H38A C38 H38C 109.5
H38B C38 H38C 109.5
C34 C39 H39A 109.5
C34 C39 H39B 109.5
H39A C39 H39B 109.5
C34 C39 H39C 109.5
H39A C39 H39C 109.5
H39B C39 H39C 109.5
C45 C40 C41 121.90(19)
C45 C40 N6 119.60(18)
C41 C40 N6 118.50(18)
C42 C41 C40 117.7(2)
C42 C41 C47 120.6(2)
C40 C41 C47 121.7(2)
C43 C42 C41 122.3(2)
C43 C42 H42 118.9
C41 C42 H42 118.9
C42 C43 C44 118.1(2)
C42 C43 C48 120.9(2)
C44 C43 C48 121.0(2)
C43 C44 C45 122.2(2)
C43 C44 H44 118.9
C45 C44 H44 118.9
C40 C45 C44 117.7(2)
C40 C45 C46 121.2(2)
C44 C45 C46 121.1(2)
C45 C46 H46A 109.5
C45 C46 H46B 109.5
H46A C46 H46B 109.5
C45 C46 H46C 109.5
H46A C46 H46C 109.5
H46B C46 H46C 109.5
C41 C47 H47A 109.5
C41 C47 H47B 109.5
H47A C47 H47B 109.5
C41 C47 H47C 109.5
H47A C47 H47C 109.5
H47B C47 H47C 109.5
C43 C48 H48A 109.5
C43 C48 H48B 109.5
H48A C48 H48B 109.5
C43 C48 H48C 109.5
H48A C48 H48C 109.5
H48B C48 H48C 109.5
C54 C49 C50 118.0(2)
C54 C49 N7 119.96(19)
C50 C49 N7 121.9(2)
C51 C50 C49 120.4(2)
C51 C50 H50 119.8
C49 C50 H50 119.8
C52 C51 C50 121.0(2)
C52 C51 H51 119.5
C50 C51 H51 119.5
C51 C52 C53 118.9(2)
C51 C52 H52 120.6
C53 C52 H52 120.6
C52 C53 C54 121.0(2)
C52 C53 H53 119.5
C54 C53 H53 119.5
C49 C54 C53 120.7(2)
C49 C54 H54 119.7
C53 C54 H54 119.7
C60 C55 C56 118.42(19)
C60 C55 N9 123.30(18)
C56 C55 N9 118.01(18)
C57 C56 C55 120.8(2)
C57 C56 H56 119.6
C55 C56 H56 119.6
C56 C57 C58 120.8(2)
C56 C57 H57 119.6
C58 C57 H57 119.6
C59 C58 C57 118.8(2)
C59 C58 H58 120.6
C57 C58 H58 120.6
C58 C59 C60 120.8(2)
C58 C59 H59 119.6
C60 C59 H59 119.6
C55 C60 C59 120.4(2)
C55 C60 H60 119.8
C59 C60 H60 119.8

loop_
_geom_bond_atom_site_label_1
_geom_bond_atom_site_label_2
_geom_bond_distance
Ti1 N4 1.8377(16)
Ti1 N1 1.8568(16)
Ti1 N9 2.2590(16)
Ti1 N7 2.2980(17)
Ti1 S1 2.4889(6)
Ti1 S2 2.5141(6)
S1 C7 1.729(2)
S2 C10 1.7371(19)
N1 C1 1.275(2)
N2 C2 1.390(3)
N2 C1 1.401(2)
N2 C13 1.433(3)
N3 C1 1.398(3)
N3 C3 1.398(3)
N3 C22 1.436(3)
N4 C4 1.275(2)
N5 C4 1.390(3)
N5 C5 1.392(3)
N5 C31 1.433(2)
N6 C6 1.387(3)
N6 C4 1.399(2)
N6 C40 1.427(2)
N7 C7 1.317(3)
N7 C49 1.414(3)
N8 C7 1.365(3)
N8 C8 1.452(3)
N8 C9 1.453(3)
N9 C10 1.319(3)
N9 C55 1.412(2)
N10 C10 1.362(2)
N10 C11 1.455(3)
N10 C12 1.458(3)
C2 C3 1.329(3)
C2 H2 0.9300
C3 H3 0.9300
C5 C6 1.338(3)
C5 H5 0.9300
C6 H6 0.9300
C8 H8A 0.9600
C8 H8B 0.9600
C8 H8C 0.9600
C9 H9A 0.9600
C9 H9B 0.9600
C9 H9C 0.9600
C11 H11A 0.9600
C11 H11B 0.9600
C11 H11C 0.9600
C12 H12A 0.9600
C12 H12B 0.9600
C12 H12C 0.9600
C13 C14 1.394(3)
C13 C18 1.398(3)
C14 C15 1.392(3)
C14 C21 1.497(3)
C15 C16 1.389(4)
C15 H15 0.9300
C16 C17 1.379(4)
C16 C20 1.513(4)
C17 C18 1.384(4)
C17 H17 0.9300
C18 C19 1.506(4)
C19 H19A 0.9600
C19 H19B 0.9600
C19 H19C 0.9600
C20 H20A 0.9600
C20 H20B 0.9600
C20 H20C 0.9600
C21 H21A 0.9600
C21 H21B 0.9600
C21 H21C 0.9600
C22 C23 1.388(3)
C22 C27 1.398(3)
C23 C24 1.393(3)
C23 C29 1.504(3)
C24 C25 1.386(3)
C24 H24 0.9300
C25 C26 1.384(4)
C25 C30 1.510(3)
C26 C27 1.392(3)
C26 H26 0.9300
C27 C28 1.498(3)
C28 H28A 0.9600
C28 H28B 0.9600
C28 H28C 0.9600
C29 H29A 0.9600
C29 H29B 0.9600
C29 H29C 0.9600
C30 H30A 0.9600
C30 H30B 0.9600
C30 H30C 0.9600
C31 C36 1.386(3)
C31 C32 1.396(3)
C32 C33 1.391(3)
C32 C38 1.498(3)
C33 C34 1.381(3)
C33 H33 0.9300
C34 C35 1.390(3)
C34 C39 1.517(3)
C35 C36 1.389(3)
C35 H35 0.9300
C36 C37 1.510(3)
C37 H37A 0.9600
C37 H37B 0.9600
C37 H37C 0.9600
C38 H38A 0.9600
C38 H38B 0.9600
C38 H38C 0.9600
C39 H39A 0.9600
C39 H39B 0.9600
C39 H39C 0.9600
C40 C45 1.387(3)
C40 C41 1.401(3)
C41 C42 1.386(3)
C41 C47 1.501(3)
C42 C43 1.381(3)
C42 H42 0.9300
C43 C44 1.385(3)
C43 C48 1.514(3)
C44 C45 1.393(3)
C44 H44 0.9300
C45 C46 1.496(3)
C46 H46A 0.9600
C46 H46B 0.9600
C46 H46C 0.9600
C47 H47A 0.9600
C47 H47B 0.9600
C47 H47C 0.9600
C48 H48A 0.9600
C48 H48B 0.9600
C48 H48C 0.9600
C49 C54 1.388(3)
C49 C50 1.399(3)
C50 C51 1.390(3)
C50 H50 0.9300
C51 C52 1.373(4)
C51 H51 0.9300
C52 C53 1.376(4)
C52 H52 0.9300
C53 C54 1.389(3)
C53 H53 0.9300
C54 H54 0.9300
C55 C60 1.391(3)
C55 C56 1.399(3)
C56 C57 1.378(3)
C56 H56 0.9300
C57 C58 1.388(4)
C57 H57 0.9300
C58 C59 1.383(4)
C58 H58 0.9300
C59 C60 1.394(3)
C59 H59 0.9300
C60 H60 0.9300

loop_
_geom_hbond_atom_site_label_D
_geom_hbond_atom_site_label_H
_geom_hbond_atom_site_label_A
_geom_hbond_distance_DH
_geom_hbond_distance_HA
_geom_hbond_distance_DA
_geom_hbond_angle_DHA
C54 H54 S2 0.93 2.82 3.568(2) 137.9
C54 H54 S2 0.93 2.82 3.568(2) 137.9

loop_
_geom_torsion_atom_site_label_1
_geom_torsion_atom_site_label_2
_geom_torsion_atom_site_label_3
_geom_torsion_atom_site_label_4
_geom_torsion
N4 Ti1 N1 C1 -160.5(8)
N9 Ti1 N1 C1 39.4(8)
N7 Ti1 N1 C1 -30.8(9)
S1 Ti1 N1 C1 -55.3(8)
S2 Ti1 N1 C1 103.9(8)
Ti1 N1 C1 N3 98.3(8)
Ti1 N1 C1 N2 -83.7(9)
C3 N3 C1 N1 178.3(2)
C22 N3 C1 N1 -12.6(4)
C3 N3 C1 N2 -0.1(2)
C22 N3 C1 N2 169.0(2)
C2 N2 C1 N1 -178.3(2)
C13 N2 C1 N1 10.0(4)
C2 N2 C1 N3 0.1(2)
C13 N2 C1 N3 -171.6(2)
C1 N2 C2 C3 -0.1(3)
C13 N2 C2 C3 171.9(2)
N2 C2 C3 N3 0.1(3)
C1 N3 C3 C2 0.0(3)
C22 N3 C3 C2 -169.4(2)
C5 N5 C4 N4 177.8(2)
C31 N5 C4 N4 1.7(4)
C5 N5 C4 N6 -1.1(2)
C31 N5 C4 N6 -177.1(2)
C6 N6 C4 N4 -177.3(2)
C40 N6 C4 N4 6.4(3)
C6 N6 C4 N5 1.5(2)
C40 N6 C4 N5 -174.66(18)
C4 N5 C5 C6 0.2(3)
C31 N5 C5 C6 176.5(2)
N5 C5 C6 N6 0.8(3)
C4 N6 C6 C5 -1.5(3)
C40 N6 C6 C5 174.7(2)
C49 N7 C7 N8 -19.0(3)
Ti1 N7 C7 N8 170.3(2)
C49 N7 C7 S1 163.76(15)
Ti1 N7 C7 S1 -6.87(16)
C8 N8 C7 N7 -31.9(4)
C9 N8 C7 N7 170.6(2)
C8 N8 C7 S1 145.2(2)
C9 N8 C7 S1 -12.3(3)
Ti1 S1 C7 N7 6.32(15)
Ti1 S1 C7 N8 -171.08(18)
C55 N9 C10 N10 17.8(3)
Ti1 N9 C10 N10 179.04(18)
C55 N9 C10 S2 -162.50(15)
Ti1 N9 C10 S2 -1.29(15)
C11 N10 C10 N9 -176.0(2)
C12 N10 C10 N9 25.6(3)
C11 N10 C10 S2 4.4(3)
C12 N10 C10 S2 -154.04(16)
Ti1 S2 C10 N9 1.15(13)
Ti1 S2 C10 N10 -179.16(17)
C2 N2 C13 C14 114.5(2)
C1 N2 C13 C14 -74.8(3)
C2 N2 C13 C18 -62.1(3)
C1 N2 C13 C18 108.7(2)
C18 C13 C14 C15 1.3(3)
N2 C13 C14 C15 -175.05(19)
C18 C13 C14 C21 179.8(2)
N2 C13 C14 C21 3.4(3)
C13 C14 C15 C16 2.4(3)
C21 C14 C15 C16 -176.1(2)
C14 C15 C16 C17 -3.2(4)
C14 C15 C16 C20 175.6(2)
C15 C16 C17 C18 0.2(4)
C20 C16 C17 C18 -178.5(2)
C16 C17 C18 C13 3.3(4)
C16 C17 C18 C19 -175.9(2)
C14 C13 C18 C17 -4.1(3)
N2 C13 C18 C17 172.35(19)
C14 C13 C18 C19 175.1(2)
N2 C13 C18 C19 -8.5(3)
C1 N3 C22 C23 101.2(3)
C3 N3 C22 C23 -91.1(3)
C1 N3 C22 C27 -81.5(3)
C3 N3 C22 C27 86.3(3)
C27 C22 C23 C24 1.7(3)
N3 C22 C23 C24 178.89(18)
C27 C22 C23 C29 -178.3(2)
N3 C22 C23 C29 -1.1(3)
C22 C23 C24 C25 0.7(3)
C29 C23 C24 C25 -179.3(2)
C23 C24 C25 C26 -2.4(3)
C23 C24 C25 C30 176.3(2)
C24 C25 C26 C27 1.9(3)
C30 C25 C26 C27 -176.9(2)
C25 C26 C27 C22 0.3(3)
C25 C26 C27 C28 -180.0(2)
C23 C22 C27 C26 -2.2(3)
N3 C22 C27 C26 -179.43(18)
C23 C22 C27 C28 178.1(2)
N3 C22 C27 C28 0.9(3)
C4 N5 C31 C36 -102.7(3)
C5 N5 C31 C36 81.6(3)
C4 N5 C31 C32 81.6(3)
C5 N5 C31 C32 -94.0(3)
C36 C31 C32 C33 -1.6(3)
N5 C31 C32 C33 173.89(19)
C36 C31 C32 C38 176.2(2)
N5 C31 C32 C38 -8.3(3)
C31 C32 C33 C34 0.9(3)
C38 C32 C33 C34 -176.9(2)
C32 C33 C34 C35 0.7(3)
C32 C33 C34 C39 179.4(2)
C33 C34 C35 C36 -1.7(3)
C39 C34 C35 C36 179.6(2)
C32 C31 C36 C35 0.7(3)
N5 C31 C36 C35 -174.75(18)
C32 C31 C36 C37 -179.7(2)
N5 C31 C36 C37 4.8(3)
C34 C35 C36 C31 1.0(3)
C34 C35 C36 C37 -178.6(2)
C6 N6 C40 C45 115.3(3)
C4 N6 C40 C45 -69.1(3)
C6 N6 C40 C41 -63.9(3)
C4 N6 C40 C41 111.8(2)
C45 C40 C41 C42 0.6(3)
N6 C40 C41 C42 179.78(18)
C45 C40 C41 C47 179.2(2)
N6 C40 C41 C47 -1.7(3)
C40 C41 C42 C43 2.0(3)
C47 C41 C42 C43 -176.6(2)
C41 C42 C43 C44 -2.8(3)
C41 C42 C43 C48 175.9(2)
C42 C43 C44 C45 0.9(3)
C48 C43 C44 C45 -177.7(2)
C41 C40 C45 C44 -2.3(3)
N6 C40 C45 C44 178.55(19)
C41 C40 C45 C46 176.9(2)
N6 C40 C45 C46 -2.2(3)
C43 C44 C45 C40 1.5(3)
C43 C44 C45 C46 -177.7(2)
C7 N7 C49 C54 147.4(2)
Ti1 N7 C49 C54 -46.1(3)
C7 N7 C49 C50 -36.6(3)
Ti1 N7 C49 C50 129.9(2)
C54 C49 C50 C51 -1.5(3)
N7 C49 C50 C51 -177.6(2)
C49 C50 C51 C52 -0.1(4)
C50 C51 C52 C53 1.2(4)
C51 C52 C53 C54 -0.5(4)
C50 C49 C54 C53 2.2(3)
N7 C49 C54 C53 178.3(2)
C52 C53 C54 C49 -1.2(4)
C10 N9 C55 C60 44.8(3)
Ti1 N9 C55 C60 -111.0(2)
C10 N9 C55 C56 -141.3(2)
Ti1 N9 C55 C56 62.9(2)
C60 C55 C56 C57 -1.6(3)
N9 C55 C56 C57 -175.8(2)
C55 C56 C57 C58 0.2(4)
C56 C57 C58 C59 1.2(4)
C57 C58 C59 C60 -1.2(4)
C56 C55 C60 C59 1.5(3)
N9 C55 C60 C59 175.40(19)
C58 C59 C60 C55 -0.2(3)
